data_4067471
loop_
_publ_author_name
'Franken, Andreas'
'McGrath, Thomas D.'
'Stone, F. Gordon A.'

_publ_section_title
;
 Toward Supramolecular Assembly of 10-Vertex {closo-2,1,10-FeC2B7}
 Clusters: Intramolecular Imidate Formation and Polymetallic, Polycluster
 Species
;
_journal_issue 10
_journal_name_full Organometallics
_journal_page_first 2234
_journal_paper_doi 10.1021/om900970x
_journal_volume 29
_journal_year 2010
_chemical_formula_sum 'C23 H38 B7 Fe N2 O3 P'
_chemical_formula_weight 553.04
_chemical_name_systematic
; 
 ? 
;
_space_group_IT_number 14
_symmetry_cell_setting monoclinic
_symmetry_space_group_name_Hall '-P 2ybc'
_symmetry_space_group_name_H-M 'P 1 21/c 1'
_atom_sites_solution_hydrogens geom
_atom_sites_solution_primary direct
_atom_sites_solution_secondary difmap
_audit_creation_method SHELXL-97
_cell_angle_alpha 90.00
_cell_angle_beta 99.041(3)
_cell_angle_gamma 90.00
_cell_formula_units_Z 8
_cell_length_a 19.510(2)
_cell_length_b 9.6131(12)
_cell_length_c 30.723(4)
_cell_measurement_reflns_used 4740
_cell_measurement_temperature 110(2)
_cell_measurement_theta_max 26.08
_cell_measurement_theta_min 2.42
_cell_volume 5690.6(12)
_computing_cell_refinement 'Bruker APEX2 (Bruker, 2003)'
_computing_data_collection 'Bruker APEX2 (Bruker, 2003)'
_computing_data_reduction 'Bruker APEX2 (Bruker, 2003)'
_computing_molecular_graphics 'Bruker SHELXTL (Bruker, 2001)'
_computing_publication_material 'Bruker SHELXTL (Bruker, 2001)'
_computing_structure_refinement 'Bruker SHELXTL (Bruker, 2001)'
_computing_structure_solution 'Bruker SHELXTL (Bruker, 2001)'
_diffrn_ambient_temperature 110(2)
_diffrn_measured_fraction_theta_full 0.995
_diffrn_measured_fraction_theta_max 0.993
_diffrn_measurement_device_type 'Bruker-Nonius X8 APEX CCD area detector'
_diffrn_measurement_method 'phi and omega scans'
_diffrn_radiation_monochromator graphite
_diffrn_radiation_source 'fine-focus sealed tube'
_diffrn_radiation_type MoK\a
_diffrn_radiation_wavelength 0.71073
_diffrn_reflns_av_R_equivalents 0.0918
_diffrn_reflns_av_sigmaI/netI 0.0778
_diffrn_reflns_limit_h_max 23
_diffrn_reflns_limit_h_min -23
_diffrn_reflns_limit_k_max 11
_diffrn_reflns_limit_k_min -11
_diffrn_reflns_limit_l_max 36
_diffrn_reflns_limit_l_min -33
_diffrn_reflns_number 49799
_diffrn_reflns_theta_full 25.00
_diffrn_reflns_theta_max 25.32
_diffrn_reflns_theta_min 1.34
_exptl_absorpt_coefficient_mu 0.614
_exptl_absorpt_correction_T_max 0.9299
_exptl_absorpt_correction_T_min 0.8818
_exptl_absorpt_correction_type multi-scan
_exptl_absorpt_process_details 'SADABS (Bruker, 2003)'
_exptl_crystal_colour red
_exptl_crystal_density_diffrn 1.291
_exptl_crystal_density_method 'not measured'
_exptl_crystal_description block
_exptl_crystal_F_000 2320
_exptl_crystal_size_max 0.21
_exptl_crystal_size_mid 0.15
_exptl_crystal_size_min 0.12
_refine_diff_density_max 2.739
_refine_diff_density_min -1.473
_refine_diff_density_rms 0.101
_refine_ls_extinction_method none
_refine_ls_goodness_of_fit_ref 1.091
_refine_ls_hydrogen_treatment constr
_refine_ls_matrix_type full
_refine_ls_number_parameters 692
_refine_ls_number_reflns 10324
_refine_ls_number_restraints 8
_refine_ls_restrained_S_all 1.091
_refine_ls_R_factor_all 0.1276
_refine_ls_R_factor_gt 0.0877
_refine_ls_shift/su_max 0.000
_refine_ls_shift/su_mean 0.000
_refine_ls_structure_factor_coef Fsqd
_refine_ls_weighting_details 'calc w=1/[\s^2^(Fo^2^)+(0.0571P)^2^+27.5720P] where P=(Fo^2^+2Fc^2^)/3'
_refine_ls_weighting_scheme calc
_refine_ls_wR_factor_gt 0.1847
_refine_ls_wR_factor_ref 0.2063
_reflns_number_gt 7004
_reflns_number_total 10324
_reflns_threshold_expression >2sigma(I)
_cod_data_source_file om900970x_si_001.cif
_cod_data_source_block 8
_cod_original_cell_volume 5690.7(12)
_cod_original_sg_symbol_H-M P2(1)/c
_cod_database_code 4067471

loop_
_symmetry_equiv_pos_as_xyz
'x, y, z'
'-x, y+1/2, -z+1/2'
'-x, -y, -z'
'x, -y-1/2, z-1/2'

loop_
_atom_site_label
_atom_site_type_symbol
_atom_site_fract_x
_atom_site_fract_y
_atom_site_fract_z
_atom_site_U_iso_or_equiv
_atom_site_adp_type
_atom_site_occupancy
_atom_site_symmetry_multiplicity
_atom_site_calc_flag
_atom_site_refinement_flags
_atom_site_disorder_assembly
_atom_site_disorder_group
C1A C 0.3318(3) 0.5643(7) 0.4294(2) 0.0309(14) Uani 1 1 d . . .
O1A O 0.3074(2) 0.4629(4) 0.45787(14) 0.0349(11) Uani 1 1 d . . .
C2A C 0.3467(3) 0.3488(6) 0.46129(19) 0.0276(14) Uani 1 1 d . . .
C3A C 0.3262(3) 0.2394(8) 0.4908(2) 0.0404(17) Uani 1 1 d . . .
H3A1 H 0.3431 0.1489 0.4824 0.061 Uiso 1 1 calc R . .
H3A2 H 0.2755 0.2369 0.4881 0.061 Uiso 1 1 calc R . .
H3A3 H 0.3464 0.2603 0.5213 0.061 Uiso 1 1 calc R . .
N1A N 0.3966(2) 0.3487(5) 0.43946(15) 0.0274(11) Uani 1 1 d . . .
H1A H 0.4226 0.2742 0.4389 0.033 Uiso 1 1 calc R . .
Fe2A Fe 0.41511(4) 0.51593(9) 0.40683(3) 0.0222(2) Uani 1 1 d . . .
B3A B 0.3061(3) 0.5706(7) 0.3774(2) 0.0263(15) Uani 1 1 d . . .
H3A H 0.2691 0.4948 0.3586 0.032 Uiso 1 1 calc R . .
B4A B 0.2906(4) 0.7040(9) 0.4185(3) 0.044(2) Uani 1 1 d . . .
H4A H 0.2422 0.7303 0.4322 0.053 Uiso 1 1 calc R . .
B5A B 0.3832(4) 0.6894(8) 0.4463(3) 0.041(2) Uani 1 1 d . . .
H5A H 0.4065 0.7067 0.4816 0.050 Uiso 1 1 calc R . .
B6A B 0.3765(3) 0.6500(7) 0.3524(2) 0.0260(15) Uani 1 1 d . . .
H6A H 0.3899 0.6103 0.3205 0.031 Uiso 1 1 calc R . .
B7A B 0.3002(4) 0.7533(8) 0.3635(2) 0.0331(17) Uani 1 1 d . . .
H7A H 0.2545 0.7932 0.3402 0.040 Uiso 1 1 calc R . .
B8A B 0.3538(5) 0.8363(9) 0.4115(3) 0.048(2) Uani 1 1 d . . .
H8A H 0.3507 0.9418 0.4265 0.058 Uiso 1 1 calc R . .
B9A B 0.4306(4) 0.7354(9) 0.4013(3) 0.0393(19) Uani 1 1 d . . .
H9A H 0.4869 0.7639 0.4079 0.047 Uiso 1 1 calc R . .
C10A C 0.3765(3) 0.8147(7) 0.3642(2) 0.0350(16) Uani 1 1 d . . .
H10A H 0.3898 0.8963 0.3434 0.042 Uiso 1 1 calc R . .
C4A C 0.5028(3) 0.5277(7) 0.4298(2) 0.0349(16) Uani 1 1 d . . .
O4A O 0.5598(2) 0.5420(6) 0.44706(16) 0.0553(15) Uani 1 1 d . . .
P1A P 0.44513(7) 0.36863(15) 0.35751(5) 0.0177(3) Uani 1 1 d . . .
O2A O 0.48238(18) 0.2392(4) 0.38042(13) 0.0259(9) Uani 1 1 d . . .
C11A C 0.3695(2) 0.2995(6) 0.32111(17) 0.0172(11) Uani 1 1 d . . .
C12A C 0.3432(3) 0.3570(6) 0.28014(18) 0.0219(12) Uani 1 1 d . . .
H12A H 0.3656 0.4351 0.2696 0.026 Uiso 1 1 calc R . .
C13A C 0.2844(3) 0.3010(6) 0.2545(2) 0.0287(14) Uani 1 1 d . . .
H13A H 0.2671 0.3408 0.2267 0.034 Uiso 1 1 calc R . .
C14A C 0.2514(3) 0.1879(7) 0.2695(2) 0.0340(16) Uani 1 1 d . . .
H14A H 0.2113 0.1500 0.2519 0.041 Uiso 1 1 calc R . .
C15A C 0.2764(3) 0.1298(6) 0.3099(2) 0.0296(14) Uani 1 1 d . . .
H15A H 0.2533 0.0523 0.3202 0.036 Uiso 1 1 calc R . .
C16A C 0.3355(3) 0.1843(6) 0.33567(19) 0.0229(13) Uani 1 1 d . . .
H16A H 0.3527 0.1429 0.3633 0.027 Uiso 1 1 calc R . .
C21A C 0.5011(2) 0.4298(6) 0.31854(18) 0.0212(12) Uani 1 1 d . . .
C22A C 0.5139(3) 0.3387(6) 0.28507(19) 0.0257(13) Uani 1 1 d . . .
H22A H 0.4895 0.2530 0.2810 0.031 Uiso 1 1 calc R . .
C23A C 0.5617(3) 0.3729(7) 0.2580(2) 0.0291(14) Uani 1 1 d . . .
H23A H 0.5696 0.3114 0.2351 0.035 Uiso 1 1 calc R . .
C24A C 0.5980(3) 0.4963(7) 0.2643(2) 0.0302(15) Uani 1 1 d . . .
H24A H 0.6315 0.5187 0.2460 0.036 Uiso 1 1 calc R . .
C25A C 0.5860(3) 0.5880(7) 0.2971(2) 0.0314(15) Uani 1 1 d . . .
H25A H 0.6108 0.6734 0.3011 0.038 Uiso 1 1 calc R . .
C26A C 0.5376(3) 0.5544(6) 0.32437(19) 0.0239(13) Uani 1 1 d . . .
H26A H 0.5295 0.6169 0.3470 0.029 Uiso 1 1 calc R . .
N2A N 0.6039(2) 0.1226(5) 0.39421(16) 0.0291(12) Uani 1 1 d . . .
H2A H 0.5626 0.1711 0.3863 0.035 Uiso 1 1 calc R . .
C31A C 0.6158(3) 0.1032(7) 0.4431(2) 0.0349(15) Uani 1 1 d . . .
H31A H 0.6266 0.1946 0.4574 0.042 Uiso 1 1 calc R . .
H31B H 0.6567 0.0424 0.4514 0.042 Uiso 1 1 calc R . .
C32A C 0.5550(3) 0.0406(7) 0.4607(2) 0.0389(16) Uani 1 1 d . . .
H32A H 0.5122 0.0872 0.4472 0.058 Uiso 1 1 calc R . .
H32B H 0.5612 0.0525 0.4927 0.058 Uiso 1 1 calc R . .
H32C H 0.5519 -0.0588 0.4535 0.058 Uiso 1 1 calc R . .
C33A C 0.5968(3) -0.0181(7) 0.3719(2) 0.0401(17) Uani 1 1 d . . .
H33A H 0.6416 -0.0680 0.3786 0.048 Uiso 1 1 calc R . .
H33B H 0.5616 -0.0732 0.3843 0.048 Uiso 1 1 calc R . .
C34A C 0.5766(5) -0.0104(9) 0.3237(3) 0.078(3) Uani 1 1 d . . .
H34A H 0.5338 0.0442 0.3167 0.117 Uiso 1 1 calc R . .
H34B H 0.5686 -0.1045 0.3117 0.117 Uiso 1 1 calc R . .
H34C H 0.6137 0.0342 0.3107 0.117 Uiso 1 1 calc R . .
C35A C 0.6612(3) 0.2045(7) 0.3793(2) 0.0370(16) Uani 1 1 d . . .
H35A H 0.6529 0.2095 0.3467 0.044 Uiso 1 1 calc R . .
H35B H 0.7056 0.1547 0.3883 0.044 Uiso 1 1 calc R . .
C36A C 0.6680(3) 0.3502(7) 0.3977(2) 0.0351(16) Uani 1 1 d . . .
H36A H 0.6233 0.3980 0.3909 0.053 Uiso 1 1 calc R . .
H36B H 0.7030 0.4011 0.3843 0.053 Uiso 1 1 calc R . .
H36C H 0.6823 0.3463 0.4297 0.053 Uiso 1 1 calc R . .
C1B C 1.1801(3) 0.3602(8) 0.0759(2) 0.0365(16) Uani 1 1 d . . .
O1B O 1.2070(2) 0.4589(5) 0.04779(14) 0.0419(12) Uani 1 1 d . . .
C2B C 1.1690(3) 0.5743(8) 0.0433(2) 0.0365(17) Uani 1 1 d . . .
C3B C 1.1900(3) 0.6855(8) 0.0142(2) 0.0437(18) Uani 1 1 d . . .
H3B1 H 1.1759 0.6591 -0.0167 0.066 Uiso 1 1 calc R . .
H3B2 H 1.2405 0.6975 0.0202 0.066 Uiso 1 1 calc R . .
H3B3 H 1.1673 0.7731 0.0200 0.066 Uiso 1 1 calc R . .
N1B N 1.1164(2) 0.5792(6) 0.06388(17) 0.0376(14) Uani 1 1 d . . .
H1B H 1.0909 0.6548 0.0634 0.045 Uiso 1 1 calc R . .
Fe2B Fe 1.09506(4) 0.41403(10) 0.09607(3) 0.0299(3) Uani 1 1 d . . .
B3B B 1.1296(4) 0.2343(9) 0.0578(3) 0.044(2) Uani 1 1 d . . .
H3B H 1.1093 0.2155 0.0221 0.053 Uiso 1 1 calc R . .
B4B B 1.2191(4) 0.2182(9) 0.0883(3) 0.042(2) Uani 1 1 d . . .
H4B H 1.2684 0.1890 0.0763 0.050 Uiso 1 1 calc R . .
B5B B 1.2020(3) 0.3540(8) 0.1283(2) 0.0312(17) Uani 1 1 d . . .
H5B H 1.2387 0.4288 0.1477 0.037 Uiso 1 1 calc R . .
B6B B 1.0774(4) 0.1925(8) 0.1019(3) 0.0359(18) Uani 1 1 d . . .
H6B H 1.0211 0.1646 0.0940 0.043 Uiso 1 1 calc R . .
B7B B 1.1546(4) 0.0909(10) 0.0935(3) 0.048(2) Uani 1 1 d . . .
H7B H 1.1580 -0.0149 0.0788 0.057 Uiso 1 1 calc R . .
B8B B 1.2056(4) 0.1718(8) 0.1430(3) 0.0363(18) Uani 1 1 d . . .
H8B H 1.2493 0.1302 0.1676 0.044 Uiso 1 1 calc R . .
B9B B 1.1295(3) 0.2801(7) 0.1512(2) 0.0266(16) Uani 1 1 d . . .
H9B H 1.1146 0.3226 0.1824 0.032 Uiso 1 1 calc R . .
C10B C 1.1280(3) 0.1164(7) 0.1400(2) 0.0346(15) Uani 1 1 d . . .
H10B H 1.1119 0.0371 0.1606 0.042 Uiso 1 1 calc R . .
C4B C 1.0086(3) 0.4087(8) 0.0716(2) 0.0440(18) Uani 1 1 d . . .
O4B O 0.9515(2) 0.3987(6) 0.05313(17) 0.0605(16) Uani 1 1 d . . .
P1B P 1.06257(7) 0.56292(19) 0.14438(5) 0.0288(4) Uani 1 1 d . . .
O2B O 1.0276(2) 0.6917(5) 0.12082(15) 0.0416(12) Uani 1 1 d . . .
C11B C 1.1361(3) 0.6328(7) 0.1831(2) 0.0274(14) Uani 1 1 d . . .
C12B C 1.1715(3) 0.7466(7) 0.1702(2) 0.0329(15) Uani 1 1 d . . .
H12B H 1.1562 0.7883 0.1424 0.039 Uiso 1 1 calc R . .
C13B C 1.2293(3) 0.8010(7) 0.1974(2) 0.0384(17) Uani 1 1 d . . .
H13B H 1.2533 0.8786 0.1880 0.046 Uiso 1 1 calc R . .
C14B C 1.2513(3) 0.7419(7) 0.2379(2) 0.0360(17) Uani 1 1 d . . .
H14B H 1.2905 0.7787 0.2566 0.043 Uiso 1 1 calc R . .
C15B C 1.2163(3) 0.6285(7) 0.2515(2) 0.0318(15) Uani 1 1 d . . .
H15B H 1.2314 0.5881 0.2796 0.038 Uiso 1 1 calc R . .
C16B C 1.1596(3) 0.5742(7) 0.2244(2) 0.0296(14) Uani 1 1 d . . .
H16B H 1.1362 0.4959 0.2340 0.035 Uiso 1 1 calc R . .
C21B C 1.0032(3) 0.5052(7) 0.1812(2) 0.0297(15) Uani 1 1 d . . .
C22B C 0.9871(3) 0.5954(8) 0.2136(2) 0.0361(16) Uani 1 1 d . . .
H22B H 1.0108 0.6817 0.2183 0.043 Uiso 1 1 calc R . .
C23B C 0.9369(3) 0.5605(8) 0.2390(2) 0.0427(18) Uani 1 1 d . . .
H23B H 0.9268 0.6228 0.2612 0.051 Uiso 1 1 calc R . .
C24B C 0.9017(3) 0.4365(8) 0.2324(2) 0.0431(19) Uani 1 1 d . . .
H24B H 0.8674 0.4133 0.2500 0.052 Uiso 1 1 calc R . .
C25B C 0.9163(3) 0.3457(8) 0.2003(2) 0.0416(18) Uani 1 1 d . . .
H25B H 0.8916 0.2605 0.1955 0.050 Uiso 1 1 calc R . .
C26B C 0.9671(3) 0.3789(7) 0.1748(2) 0.0372(16) Uani 1 1 d . . .
H26B H 0.9774 0.3156 0.1530 0.045 Uiso 1 1 calc R . .
N2B N 0.9074(3) 0.8078(7) 0.1042(2) 0.0487(16) Uani 1 1 d D . .
H2B H 0.9448 0.7503 0.1143 0.058 Uiso 1 1 d . . .
C31B C 0.9332(5) 0.9028(9) 0.0698(3) 0.071(3) Uani 1 1 d . A .
H31C H 0.9779 0.9453 0.0831 0.086 Uiso 1 1 calc R . .
H31D H 0.9420 0.8452 0.0445 0.086 Uiso 1 1 calc R . .
C32B C 0.8844(5) 1.0140(11) 0.0534(5) 0.125(5) Uani 1 1 d . . .
H32D H 0.9038 1.0696 0.0315 0.187 Uiso 1 1 calc R A .
H32E H 0.8767 1.0737 0.0780 0.187 Uiso 1 1 calc R . .
H32F H 0.8403 0.9730 0.0398 0.187 Uiso 1 1 calc R . .
C33B C 0.8869(5) 0.8622(14) 0.1423(4) 0.065(5) Uani 0.74(2) 1 d PD A 1
H33C H 0.8759 0.7839 0.1610 0.078 Uiso 0.74(2) 1 calc PR A 1
H33D H 0.8437 0.9162 0.1337 0.078 Uiso 0.74(2) 1 calc PR A 1
C34B C 0.9391(7) 0.9540(13) 0.1694(5) 0.120(5) Uani 0.74(2) 1 d PD A 1
H34D H 0.9208 0.9853 0.1957 0.180 Uiso 0.74(2) 1 calc PR A 1
H34E H 0.9487 1.0349 0.1519 0.180 Uiso 0.74(2) 1 calc PR A 1
H34F H 0.9822 0.9017 0.1784 0.180 Uiso 0.74(2) 1 calc PR A 1
C33X C 0.9022(18) 0.977(4) 0.1315(12) 0.067(14) Uani 0.26(2) 1 d PD A 2
H33E H 0.8526 0.9954 0.1335 0.080 Uiso 0.26(2) 1 d P A 2
H33F H 0.9177 1.0492 0.1145 0.080 Uiso 0.26(2) 1 d P A 2
C34X C 0.9391(7) 0.9540(13) 0.1694(5) 0.120(5) Uani 0.26(2) 1 d P A 2
HX4D H 0.9149 0.9901 0.1927 0.180 Uiso 0.26(2) 1 calc PR A 2
HX4E H 0.9841 1.0008 0.1709 0.180 Uiso 0.26(2) 1 calc PR A 2
HX4F H 0.9465 0.8537 0.1735 0.180 Uiso 0.26(2) 1 calc PR A 2
C35B C 0.8527(5) 0.7103(13) 0.0764(4) 0.053(4) Uani 0.683(17) 1 d PD A 3
H35C H 0.8105 0.7652 0.0656 0.064 Uiso 0.683(17) 1 calc PR A 3
H35D H 0.8719 0.6769 0.0503 0.064 Uiso 0.683(17) 1 calc PR A 3
C36B C 0.8340(4) 0.5948(10) 0.1000(3) 0.063(2) Uani 0.683(17) 1 d PD A 3
H36D H 0.7999 0.5385 0.0808 0.094 Uiso 0.683(17) 1 calc PR A 3
H36E H 0.8137 0.6269 0.1254 0.094 Uiso 0.683(17) 1 calc PR A 3
H36F H 0.8753 0.5385 0.1101 0.094 Uiso 0.683(17) 1 calc PR A 3
C35X C 0.8398(12) 0.758(3) 0.1158(12) 0.068(11) Uani 0.317(17) 1 d PD A 4
H35E H 0.8000 0.8072 0.0972 0.081 Uiso 0.317(17) 1 d P A 4
H35F H 0.8345 0.7667 0.1449 0.081 Uiso 0.317(17) 1 d P A 4
C36X C 0.8340(4) 0.5948(10) 0.1000(3) 0.063(2) Uani 0.317(17) 1 d P A 4
H36G H 0.7900 0.5556 0.1060 0.094 Uiso 0.317(17) 1 calc PR A 4
H36H H 0.8727 0.5419 0.1162 0.094 Uiso 0.317(17) 1 calc PR A 4
H36I H 0.8357 0.5894 0.0683 0.094 Uiso 0.317(17) 1 calc PR A 4

loop_
_atom_site_aniso_label
_atom_site_aniso_U_11
_atom_site_aniso_U_22
_atom_site_aniso_U_33
_atom_site_aniso_U_23
_atom_site_aniso_U_13
_atom_site_aniso_U_12
C1A 0.041(3) 0.029(3) 0.026(3) -0.007(3) 0.019(3) 0.001(3)
O1A 0.044(2) 0.033(3) 0.033(3) 0.003(2) 0.026(2) 0.000(2)
C2A 0.032(3) 0.031(4) 0.021(3) -0.003(3) 0.010(2) 0.001(3)
C3A 0.042(4) 0.055(5) 0.027(4) 0.006(3) 0.015(3) -0.006(3)
N1A 0.027(2) 0.034(3) 0.022(3) -0.002(2) 0.008(2) 0.002(2)
Fe2A 0.0213(4) 0.0294(5) 0.0166(4) -0.0043(4) 0.0049(3) -0.0053(3)
B3A 0.023(3) 0.027(4) 0.032(4) -0.005(3) 0.012(3) 0.004(3)
B4A 0.061(5) 0.038(5) 0.042(5) -0.016(4) 0.034(4) 0.011(4)
B5A 0.066(5) 0.032(4) 0.028(4) -0.019(4) 0.012(4) -0.007(4)
B6A 0.025(3) 0.033(4) 0.023(4) -0.003(3) 0.012(3) 0.003(3)
B7A 0.044(4) 0.028(4) 0.031(4) -0.006(3) 0.019(3) 0.012(3)
B8A 0.078(6) 0.029(5) 0.041(5) -0.018(4) 0.021(4) 0.005(4)
B9A 0.044(4) 0.045(5) 0.029(4) -0.009(4) 0.008(3) -0.006(4)
C10A 0.051(4) 0.024(3) 0.034(4) -0.011(3) 0.017(3) -0.009(3)
C4A 0.035(3) 0.050(4) 0.020(3) -0.005(3) 0.006(3) -0.012(3)
O4A 0.031(3) 0.092(4) 0.039(3) -0.015(3) -0.007(2) -0.016(3)
P1A 0.0148(6) 0.0221(8) 0.0169(8) 0.0004(6) 0.0044(5) -0.0014(6)
O2A 0.0223(19) 0.028(2) 0.028(2) 0.0106(19) 0.0073(16) 0.0069(17)
C11A 0.016(2) 0.018(3) 0.019(3) -0.001(2) 0.006(2) 0.001(2)
C12A 0.018(3) 0.021(3) 0.027(3) -0.004(3) 0.005(2) 0.001(2)
C13A 0.024(3) 0.030(4) 0.030(4) -0.013(3) -0.001(2) 0.010(3)
C14A 0.015(3) 0.039(4) 0.049(4) -0.018(3) 0.008(3) -0.003(3)
C15A 0.025(3) 0.021(3) 0.045(4) -0.011(3) 0.015(3) -0.011(3)
C16A 0.027(3) 0.023(3) 0.021(3) 0.000(3) 0.012(2) -0.004(2)
C21A 0.015(2) 0.029(3) 0.019(3) 0.003(3) 0.003(2) 0.000(2)
C22A 0.020(3) 0.033(4) 0.024(3) -0.002(3) 0.002(2) -0.001(2)
C23A 0.023(3) 0.042(4) 0.025(3) 0.000(3) 0.012(2) 0.003(3)
C24A 0.023(3) 0.037(4) 0.034(4) 0.014(3) 0.016(3) 0.007(3)
C25A 0.020(3) 0.034(4) 0.041(4) 0.008(3) 0.007(3) 0.000(3)
C26A 0.017(3) 0.027(3) 0.028(3) 0.006(3) 0.007(2) 0.001(2)
N2A 0.019(2) 0.039(3) 0.030(3) -0.002(2) 0.004(2) -0.001(2)
C31A 0.034(3) 0.033(4) 0.037(4) -0.002(3) 0.004(3) -0.002(3)
C32A 0.041(4) 0.033(4) 0.042(4) 0.006(3) 0.004(3) -0.009(3)
C33A 0.032(3) 0.035(4) 0.053(5) -0.011(3) 0.006(3) 0.004(3)
C34A 0.123(8) 0.049(5) 0.050(6) -0.015(4) -0.022(5) 0.023(5)
C35A 0.029(3) 0.039(4) 0.044(4) 0.004(3) 0.009(3) -0.004(3)
C36A 0.026(3) 0.032(4) 0.047(4) 0.014(3) 0.006(3) -0.001(3)
C1B 0.030(3) 0.055(5) 0.028(4) 0.005(3) 0.017(3) -0.011(3)
O1B 0.035(2) 0.062(3) 0.032(3) 0.008(2) 0.014(2) -0.002(2)
C2B 0.031(3) 0.060(5) 0.019(3) 0.001(3) 0.004(3) -0.023(3)
C3B 0.039(4) 0.057(5) 0.033(4) 0.009(4) 0.000(3) -0.015(3)
N1B 0.025(3) 0.055(4) 0.032(3) 0.009(3) 0.002(2) -0.011(3)
Fe2B 0.0195(4) 0.0504(6) 0.0199(5) 0.0011(4) 0.0037(3) -0.0103(4)
B3B 0.054(5) 0.057(6) 0.022(4) -0.012(4) 0.007(4) -0.009(4)
B4B 0.045(4) 0.049(5) 0.037(5) 0.002(4) 0.025(4) 0.006(4)
B5B 0.019(3) 0.048(5) 0.027(4) 0.004(4) 0.006(3) -0.004(3)
B6B 0.040(4) 0.028(4) 0.038(5) 0.001(3) 0.004(3) -0.016(3)
B7B 0.060(5) 0.056(6) 0.030(5) -0.006(4) 0.017(4) -0.010(4)
B8B 0.034(4) 0.041(5) 0.037(5) -0.004(4) 0.016(3) 0.003(3)
B9B 0.023(3) 0.034(4) 0.027(4) -0.006(3) 0.013(3) -0.007(3)
C10B 0.035(3) 0.041(4) 0.030(4) 0.002(3) 0.010(3) -0.005(3)
C4B 0.036(4) 0.063(5) 0.033(4) -0.003(4) 0.003(3) -0.010(3)
O4B 0.026(2) 0.094(5) 0.056(3) -0.001(3) -0.010(2) -0.018(3)
P1B 0.0170(7) 0.0449(10) 0.0254(9) 0.0088(8) 0.0067(6) -0.0027(7)
O2B 0.023(2) 0.063(3) 0.041(3) 0.016(2) 0.0110(19) -0.002(2)
C11B 0.019(3) 0.036(4) 0.031(4) -0.003(3) 0.014(2) 0.001(3)
C12B 0.028(3) 0.041(4) 0.032(4) -0.001(3) 0.013(3) 0.003(3)
C13B 0.028(3) 0.041(4) 0.051(5) -0.009(4) 0.021(3) -0.006(3)
C14B 0.019(3) 0.047(4) 0.044(4) -0.024(4) 0.009(3) 0.001(3)
C15B 0.021(3) 0.039(4) 0.035(4) -0.007(3) 0.004(3) 0.003(3)
C16B 0.019(3) 0.035(4) 0.034(4) -0.001(3) 0.005(2) 0.000(3)
C21B 0.012(2) 0.051(4) 0.027(3) 0.013(3) 0.006(2) 0.003(3)
C22B 0.018(3) 0.053(5) 0.037(4) 0.007(3) 0.006(3) 0.000(3)
C23B 0.029(3) 0.067(5) 0.034(4) 0.011(4) 0.013(3) 0.007(3)
C24B 0.024(3) 0.066(5) 0.044(4) 0.024(4) 0.017(3) 0.001(3)
C25B 0.025(3) 0.056(5) 0.046(4) 0.018(4) 0.014(3) -0.003(3)
C26B 0.023(3) 0.046(4) 0.044(4) 0.005(3) 0.009(3) -0.001(3)
N2B 0.024(3) 0.053(4) 0.064(4) 0.014(3) -0.006(3) -0.002(3)
C31B 0.077(6) 0.044(5) 0.083(7) 0.010(5) -0.017(5) -0.001(4)
C32B 0.084(7) 0.062(7) 0.203(14) 0.055(8) -0.056(8) 0.002(6)
C33B 0.036(6) 0.056(9) 0.106(11) -0.020(7) 0.020(6) 0.026(6)
C34B 0.145(12) 0.086(9) 0.124(12) -0.058(9) 0.003(9) -0.016(8)
C33X 0.08(2) 0.07(3) 0.06(2) -0.04(2) 0.042(19) -0.06(2)
C34X 0.145(12) 0.086(9) 0.124(12) -0.058(9) 0.003(9) -0.016(8)
C35B 0.033(6) 0.065(9) 0.054(9) 0.009(7) -0.020(5) -0.018(5)
C36B 0.038(4) 0.086(7) 0.064(6) -0.004(5) 0.006(4) -0.013(4)
C35X 0.034(13) 0.064(19) 0.11(3) -0.019(18) 0.020(14) -0.019(12)
C36X 0.038(4) 0.086(7) 0.064(6) -0.004(5) 0.006(4) -0.013(4)

loop_
_atom_type_symbol
_atom_type_description
_atom_type_scat_dispersion_real
_atom_type_scat_dispersion_imag
_atom_type_scat_source
C C 0.0033 0.0016 'International Tables Vol C Tables 4.2.6.8 and 6.1.1.4'
H H 0.0000 0.0000 'International Tables Vol C Tables 4.2.6.8 and 6.1.1.4'
B B 0.0013 0.0007 'International Tables Vol C Tables 4.2.6.8 and 6.1.1.4'
N N 0.0061 0.0033 'International Tables Vol C Tables 4.2.6.8 and 6.1.1.4'
P P 0.1023 0.0942 'International Tables Vol C Tables 4.2.6.8 and 6.1.1.4'
Fe Fe 0.3463 0.8444 'International Tables Vol C Tables 4.2.6.8 and 6.1.1.4'
O O 0.0106 0.0060 'International Tables Vol C Tables 4.2.6.8 and 6.1.1.4'

loop_
_geom_angle_atom_site_label_1
_geom_angle_atom_site_label_2
_geom_angle_atom_site_label_3
_geom_angle
O1A C1A B4A 120.0(5)
O1A C1A B5A 124.1(5)
B4A C1A B5A 72.6(5)
O1A C1A B3A 123.4(5)
B4A C1A B3A 71.7(5)
B5A C1A B3A 112.3(5)
O1A C1A Fe2A 115.7(4)
B4A C1A Fe2A 124.3(5)
B5A C1A Fe2A 77.1(4)
B3A C1A Fe2A 78.4(3)
C2A O1A C1A 111.4(4)
N1A C2A O1A 116.0(5)
N1A C2A C3A 128.8(6)
O1A C2A C3A 115.1(5)
C2A C3A H3A1 109.5
C2A C3A H3A2 109.5
H3A1 C3A H3A2 109.5
C2A C3A H3A3 109.5
H3A1 C3A H3A3 109.5
H3A2 C3A H3A3 109.5
C2A N1A Fe2A 119.3(4)
C2A N1A H1A 120.3
Fe2A N1A H1A 120.3
C4A Fe2A C1A 131.9(3)
C4A Fe2A N1A 95.4(3)
C1A Fe2A N1A 77.3(2)
C4A Fe2A B9A 80.0(3)
C1A Fe2A B9A 85.9(3)
N1A Fe2A B9A 152.8(2)
C4A Fe2A B6A 118.4(3)
C1A Fe2A B6A 85.6(3)
N1A Fe2A B6A 145.0(2)
B9A Fe2A B6A 52.0(3)
C4A Fe2A B5A 94.1(3)
C1A Fe2A B5A 44.9(3)
N1A Fe2A B5A 104.3(3)
B9A Fe2A B5A 49.9(3)
B6A Fe2A B5A 83.1(3)
C4A Fe2A P1A 88.3(2)
C1A Fe2A P1A 136.9(2)
N1A Fe2A P1A 85.15(15)
B9A Fe2A P1A 121.2(2)
B6A Fe2A P1A 87.08(18)
B5A Fe2A P1A 169.9(2)
C4A Fe2A B3A 162.7(3)
C1A Fe2A B3A 44.4(3)
N1A Fe2A B3A 99.2(2)
B9A Fe2A B3A 82.7(3)
B6A Fe2A B3A 49.6(2)
B5A Fe2A B3A 73.3(3)
P1A Fe2A B3A 102.11(18)
C1A B3A B7A 105.7(5)
C1A B3A B6A 107.1(5)
B7A B3A B6A 61.5(4)
C1A B3A B4A 53.5(4)
B7A B3A B4A 58.6(4)
B6A B3A B4A 102.1(5)
C1A B3A Fe2A 57.2(3)
B7A B3A Fe2A 110.1(4)
B6A B3A Fe2A 62.7(3)
B4A B3A Fe2A 97.6(4)
C1A B3A H3A 124.6
B7A B3A H3A 119.9
B6A B3A H3A 121.1
B4A B3A H3A 129.8
Fe2A B3A H3A 123.3
C1A B4A B7A 107.4(5)
C1A B4A B8A 106.8(6)
B7A B4A B8A 61.8(5)
C1A B4A B3A 54.8(4)
B7A B4A B3A 59.2(4)
B8A B4A B3A 102.5(5)
C1A B4A B5A 54.3(4)
B7A B4A B5A 102.3(5)
B8A B4A B5A 58.7(5)
B3A B4A B5A 90.6(4)
C1A B4A H4A 123.1
B7A B4A H4A 120.8
B8A B4A H4A 121.1
B3A B4A H4A 130.3
B5A B4A H4A 130.8
C1A B5A B8A 105.7(6)
C1A B5A B9A 107.4(5)
B8A B5A B9A 61.1(5)
C1A B5A B4A 53.1(4)
B8A B5A B4A 58.7(5)
B9A B5A B4A 101.6(5)
C1A B5A Fe2A 58.0(3)
B8A B5A Fe2A 110.7(5)
B9A B5A Fe2A 63.1(3)
B4A B5A Fe2A 98.1(4)
C1A B5A H5A 124.4
B8A B5A H5A 119.9
B9A B5A H5A 121.3
B4A B5A H5A 130.0
Fe2A B5A H5A 122.5
C10A B6A B3A 106.5(5)
C10A B6A B7A 54.0(4)
B3A B6A B7A 58.3(4)
C10A B6A B9A 54.3(4)
B3A B6A B9A 102.1(5)
B7A B6A B9A 89.2(5)
C10A B6A Fe2A 115.0(4)
B3A B6A Fe2A 67.7(3)
B7A B6A Fe2A 111.7(4)
B9A B6A Fe2A 63.8(3)
C10A B6A H6A 122.3
B3A B6A H6A 121.0
B7A B6A H6A 130.0
B9A B6A H6A 132.0
Fe2A B6A H6A 112.1
C10A B7A B4A 108.7(6)
C10A B7A B3A 109.3(5)
B4A B7A B3A 62.2(4)
C10A B7A B8A 54.6(4)
B4A B7A B8A 59.5(5)
B3A B7A B8A 103.0(5)
C10A B7A B6A 55.3(4)
B4A B7A B6A 103.7(5)
B3A B7A B6A 60.2(4)
B8A B7A B6A 90.4(5)
C10A B7A H7A 122.0
B4A B7A H7A 120.1
B3A B7A H7A 119.9
B8A B7A H7A 131.0
B6A B7A H7A 130.1
C10A B8A B4A 108.0(6)
C10A B8A B5A 109.2(6)
B4A B8A B5A 62.6(5)
C10A B8A B7A 54.7(4)
B4A B8A B7A 58.7(4)
B5A B8A B7A 102.8(5)
C10A B8A B9A 55.3(4)
B4A B8A B9A 103.7(5)
B5A B8A B9A 60.2(4)
B7A B8A B9A 90.6(5)
C10A B8A H8A 122.2
B4A B8A H8A 120.4
B5A B8A H8A 119.8
B7A B8A H8A 131.2
B9A B8A H8A 129.9
C10A B9A B5A 107.1(6)
C10A B9A B8A 54.3(4)
B5A B9A B8A 58.8(4)
C10A B9A B6A 54.7(4)
B5A B9A B6A 102.2(5)
B8A B9A B6A 89.8(5)
C10A B9A Fe2A 115.9(5)
B5A B9A Fe2A 66.9(4)
B8A B9A Fe2A 112.0(5)
B6A B9A Fe2A 64.2(3)
C10A B9A H9A 121.8
B5A B9A H9A 121.1
B8A B9A H9A 129.6
B6A B9A H9A 131.6
Fe2A B9A H9A 111.9
B8A C10A B7A 70.7(5)
B8A C10A B9A 70.4(5)
B7A C10A B9A 109.8(6)
B8A C10A B6A 109.8(5)
B7A C10A B6A 70.7(4)
B9A C10A B6A 71.0(5)
B8A C10A H10A 125.2
B7A C10A H10A 125.1
B9A C10A H10A 125.1
B6A C10A H10A 124.9
O4A C4A Fe2A 175.4(6)
O2A P1A C11A 105.1(2)
O2A P1A C21A 105.5(2)
C11A P1A C21A 102.9(2)
O2A P1A Fe2A 110.90(16)
C11A P1A Fe2A 112.01(17)
C21A P1A Fe2A 119.2(2)
C12A C11A C16A 118.4(5)
C12A C11A P1A 123.6(4)
C16A C11A P1A 118.0(4)
C13A C12A C11A 120.6(5)
C13A C12A H12A 119.7
C11A C12A H12A 119.7
C14A C13A C12A 120.1(6)
C14A C13A H13A 119.9
C12A C13A H13A 119.9
C15A C14A C13A 120.2(6)
C15A C14A H14A 119.9
C13A C14A H14A 119.9
C14A C15A C16A 120.2(5)
C14A C15A H15A 119.9
C16A C15A H15A 119.9
C15A C16A C11A 120.4(5)
C15A C16A H16A 119.8
C11A C16A H16A 119.8
C26A C21A C22A 119.1(5)
C26A C21A P1A 122.4(4)
C22A C21A P1A 118.0(4)
C23A C22A C21A 120.5(6)
C23A C22A H22A 119.8
C21A C22A H22A 119.8
C24A C23A C22A 120.0(6)
C24A C23A H23A 120.0
C22A C23A H23A 120.0
C23A C24A C25A 120.4(5)
C23A C24A H24A 119.8
C25A C24A H24A 119.8
C24A C25A C26A 119.8(6)
C24A C25A H25A 120.1
C26A C25A H25A 120.1
C21A C26A C25A 120.2(6)
C21A C26A H26A 119.9
C25A C26A H26A 119.9
C31A N2A C35A 111.6(5)
C31A N2A C33A 109.4(5)
C35A N2A C33A 110.6(5)
C31A N2A H2A 108.4
C35A N2A H2A 108.4
C33A N2A H2A 108.4
N2A C31A C32A 113.8(5)
N2A C31A H31A 108.8
C32A C31A H31A 108.8
N2A C31A H31B 108.8
C32A C31A H31B 108.8
H31A C31A H31B 107.7
C31A C32A H32A 109.5
C31A C32A H32B 109.5
H32A C32A H32B 109.5
C31A C32A H32C 109.5
H32A C32A H32C 109.5
H32B C32A H32C 109.5
C34A C33A N2A 113.7(6)
C34A C33A H33A 108.8
N2A C33A H33A 108.8
C34A C33A H33B 108.8
N2A C33A H33B 108.8
H33A C33A H33B 107.7
C33A C34A H34A 109.5
C33A C34A H34B 109.5
H34A C34A H34B 109.5
C33A C34A H34C 109.5
H34A C34A H34C 109.5
H34B C34A H34C 109.5
N2A C35A C36A 113.6(5)
N2A C35A H35A 108.8
C36A C35A H35A 108.8
N2A C35A H35B 108.8
C36A C35A H35B 108.8
H35A C35A H35B 107.7
C35A C36A H36A 109.5
C35A C36A H36B 109.5
H36A C36A H36B 109.5
C35A C36A H36C 109.5
H36A C36A H36C 109.5
H36B C36A H36C 109.5
O1B C1B B4B 120.5(5)
O1B C1B B5B 124.3(6)
B4B C1B B5B 71.5(5)
O1B C1B B3B 123.4(6)
B4B C1B B3B 71.2(5)
B5B C1B B3B 112.0(5)
O1B C1B Fe2B 115.4(5)
B4B C1B Fe2B 124.1(4)
B5B C1B Fe2B 78.2(3)
B3B C1B Fe2B 78.6(4)
C2B O1B C1B 111.2(5)
N1B C2B O1B 117.0(6)
N1B C2B C3B 125.7(7)
O1B C2B C3B 117.3(5)
C2B C3B H3B1 109.5
C2B C3B H3B2 109.5
H3B1 C3B H3B2 109.5
C2B C3B H3B3 109.5
H3B1 C3B H3B3 109.5
H3B2 C3B H3B3 109.5
C2B N1B Fe2B 118.0(5)
C2B N1B H1B 121.0
Fe2B N1B H1B 121.0
C4B Fe2B C1B 132.7(3)
C4B Fe2B N1B 94.3(3)
C1B Fe2B N1B 78.1(3)
C4B Fe2B B9B 119.1(3)
C1B Fe2B B9B 85.1(3)
N1B Fe2B B9B 145.3(2)
C4B Fe2B B6B 81.4(3)
C1B Fe2B B6B 85.3(3)
N1B Fe2B B6B 152.9(3)
B9B Fe2B B6B 51.8(3)
C4B Fe2B P1B 87.1(2)
C1B Fe2B P1B 137.4(2)
N1B Fe2B P1B 85.44(18)
B9B Fe2B P1B 86.91(19)
B6B Fe2B P1B 120.8(2)
C4B Fe2B B5B 163.3(3)
C1B Fe2B B5B 44.3(3)
N1B Fe2B B5B 100.1(2)
B9B Fe2B B5B 49.0(2)
B6B Fe2B B5B 81.9(3)
P1B Fe2B B5B 102.4(2)
C4B Fe2B B3B 95.8(3)
C1B Fe2B B3B 44.3(3)
N1B Fe2B B3B 104.7(3)
B9B Fe2B B3B 82.5(3)
B6B Fe2B B3B 49.8(3)
P1B Fe2B B3B 169.1(2)
B5B Fe2B B3B 72.4(3)
C1B B3B B7B 106.0(6)
C1B B3B B4B 53.8(4)
B7B B3B B4B 58.6(5)
C1B B3B B6B 106.6(5)
B7B B3B B6B 60.8(5)
B4B B3B B6B 101.1(5)
C1B B3B Fe2B 57.1(3)
B7B B3B Fe2B 110.3(5)
B4B B3B Fe2B 97.8(4)
B6B B3B Fe2B 62.8(3)
C1B B3B H3B 124.4
B7B B3B H3B 119.9
B4B B3B H3B 129.9
B6B B3B H3B 121.8
Fe2B B3B H3B 123.1
C1B B4B B7B 107.2(6)
C1B B4B B8B 107.7(5)
B7B B4B B8B 62.4(4)
C1B B4B B3B 55.0(4)
B7B B4B B3B 58.7(5)
B8B B4B B3B 103.3(5)
C1B B4B B5B 54.7(4)
B7B B4B B5B 102.8(5)
B8B B4B B5B 59.3(4)
B3B B4B B5B 91.4(5)
C1B B4B H4B 123.0
B7B B4B H4B 120.9
B8B B4B H4B 120.3
B3B B4B H4B 130.1
B5B B4B H4B 130.3
C1B B5B B8B 106.4(6)
C1B B5B B9B 107.6(5)
B8B B5B B9B 61.8(4)
C1B B5B B4B 53.8(4)
B8B B5B B4B 58.7(4)
B9B B5B B4B 102.3(5)
C1B B5B Fe2B 57.5(3)
B8B B5B Fe2B 110.9(4)
B9B B5B Fe2B 62.9(3)
B4B B5B Fe2B 98.1(4)
C1B B5B H5B 124.2
B8B B5B H5B 119.5
B9B B5B H5B 120.9
B4B B5B H5B 129.7
Fe2B B5B H5B 122.9
C10B B6B B7B 55.4(4)
C10B B6B B3B 106.8(6)
B7B B6B B3B 57.4(4)
C10B B6B B9B 54.4(4)
B7B B6B B9B 90.0(5)
B3B B6B B9B 101.6(5)
C10B B6B Fe2B 115.1(5)
B7B B6B Fe2B 111.4(4)
B3B B6B Fe2B 67.4(4)
B9B B6B Fe2B 63.6(3)
C10B B6B H6B 121.7
B7B B6B H6B 129.6
B3B B6B H6B 121.6
B9B B6B H6B 131.9
Fe2B B6B H6B 112.3
C10B B7B B4B 107.8(6)
C10B B7B B3B 109.5(6)
B4B B7B B3B 62.7(5)
C10B B7B B6B 54.1(4)
B4B B7B B6B 104.6(6)
B3B B7B B6B 61.8(5)
C10B B7B B8B 54.3(4)
B4B B7B B8B 59.3(4)
B3B B7B B8B 103.9(6)
B6B B7B B8B 90.5(5)
C10B B7B H7B 122.9
B4B B7B H7B 120.0
B3B B7B H7B 118.8
B6B B7B H7B 129.6
B8B B7B H7B 130.9
C10B B8B B4B 107.7(6)
C10B B8B B5B 108.0(5)
B4B B8B B5B 62.0(4)
C10B B8B B7B 55.1(4)
B4B B8B B7B 58.3(4)
B5B B8B B7B 101.9(6)
C10B B8B B9B 54.8(4)
B4B B8B B9B 103.0(5)
B5B B8B B9B 59.5(4)
B7B B8B B9B 90.5(5)
C10B B8B H8B 122.4
B4B B8B H8B 120.8
B5B B8B H8B 120.7
B7B B8B H8B 131.1
B9B B8B H8B 130.3
C10B B9B B5B 106.7(5)
C10B B9B B8B 54.1(4)
B5B B9B B8B 58.7(4)
C10B B9B B6B 53.3(4)
B5B B9B B6B 102.5(5)
B8B B9B B6B 89.0(5)
C10B B9B Fe2B 115.1(4)
B5B B9B Fe2B 68.1(3)
B8B B9B Fe2B 112.6(4)
B6B B9B Fe2B 64.7(3)
C10B B9B H9B 122.8
B5B B9B H9B 120.7
B8B B9B H9B 129.7
B6B B9B H9B 132.1
Fe2B B9B H9B 111.4
B6B C10B B8B 111.4(6)
B6B C10B B9B 72.3(5)
B8B C10B B9B 71.1(4)
B6B C10B B7B 70.5(5)
B8B C10B B7B 70.6(5)
B9B C10B B7B 109.9(6)
B6B C10B H10B 124.0
B8B C10B H10B 124.6
B9B C10B H10B 124.5
B7B C10B H10B 125.6
O4B C4B Fe2B 175.5(7)
O2B P1B C21B 105.0(2)
O2B P1B C11B 104.7(3)
C21B P1B C11B 102.5(3)
O2B P1B Fe2B 110.83(19)
C21B P1B Fe2B 119.5(2)
C11B P1B Fe2B 113.00(18)
C12B C11B C16B 118.1(6)
C12B C11B P1B 118.5(5)
C16B C11B P1B 123.4(5)
C11B C12B C13B 121.1(6)
C11B C12B H12B 119.4
C13B C12B H12B 119.4
C14B C13B C12B 119.7(6)
C14B C13B H13B 120.2
C12B C13B H13B 120.2
C13B C14B C15B 120.0(6)
C13B C14B H14B 120.0
C15B C14B H14B 120.0
C16B C15B C14B 120.2(6)
C16B C15B H15B 119.9
C14B C15B H15B 119.9
C15B C16B C11B 120.8(6)
C15B C16B H16B 119.6
C11B C16B H16B 119.6
C22B C21B C26B 118.4(5)
C22B C21B P1B 119.2(5)
C26B C21B P1B 122.0(5)
C23B C22B C21B 120.7(7)
C23B C22B H22B 119.6
C21B C22B H22B 119.6
C24B C23B C22B 120.4(7)
C24B C23B H23B 119.8
C22B C23B H23B 119.8
C23B C24B C25B 120.0(6)
C23B C24B H24B 120.0
C25B C24B H24B 120.0
C24B C25B C26B 120.0(7)
C24B C25B H25B 120.0
C26B C25B H25B 120.0
C25B C26B C21B 120.4(7)
C25B C26B H26B 119.8
C21B C26B H26B 119.8
C33B N2B C31B 121.4(8)
C33B N2B C35B 114.8(8)
C31B N2B C35B 104.3(7)
C33B N2B H2B 104.9(7)
C31B N2B H2B 104.9(6)
C35B N2B H2B 105.0(7)
C32B C31B N2B 113.8(9)
C32B C31B H31C 108.8
N2B C31B H31C 108.8
C32B C31B H31D 108.8
N2B C31B H31D 108.8
H31C C31B H31D 107.7
C31B C32B H32D 109.5
C31B C32B H32E 109.5
H32D C32B H32E 109.5
C31B C32B H32F 109.5
H32D C32B H32F 109.5
H32E C32B H32F 109.5
N2B C33B C34B 115.2(10)
N2B C33B H33C 108.5
C34B C33B H33C 108.5
N2B C33B H33D 108.5
C34B C33B H33D 108.5
H33C C33B H33D 107.5
N2B C33B H33E 111.0(10)
C34B C33B H33E 80.7(9)
H33C C33B H33E 130.1
H33D C33B H33E 30.5
N2B C33B H35F 96.3(8)
C34B C33B H35F 143.4(12)
H33C C33B H35F 40.0
H33D C33B H35F 76.0
H33E C33B H35F 105.8(6)
C33B C34B H34D 109.5
C33B C34B H34E 109.5
H34D C34B H34E 109.5
C33B C34B H34F 109.5
H34D C34B H34F 109.5
H34E C34B H34F 109.5
H33E C33X H33F 107(4)
C36B C35B N2B 113.6(9)
C36B C35B H35C 108.8
N2B C35B H35C 108.8
C36B C35B H35D 108.8
N2B C35B H35D 108.8
H35C C35B H35D 107.7
C35B C36B H36D 109.5
C35B C36B H36E 109.5
H36D C36B H36E 109.5
C35B C36B H36F 109.5
H36D C36B H36F 109.5
H36E C36B H36F 109.5
H35E C35X H35F 108(3)

loop_
_geom_bond_atom_site_label_1
_geom_bond_atom_site_label_2
_geom_bond_distance
C1A O1A 1.440(7)
C1A B4A 1.574(10)
C1A B5A 1.599(10)
C1A B3A 1.599(9)
C1A Fe2A 1.921(6)
O1A C2A 1.332(7)
C2A N1A 1.266(7)
C2A C3A 1.483(8)
C3A H3A1 0.9800
C3A H3A2 0.9800
C3A H3A3 0.9800
N1A Fe2A 1.958(5)
N1A H1A 0.8800
Fe2A C4A 1.748(6)
Fe2A B9A 2.142(9)
Fe2A B6A 2.151(7)
Fe2A B5A 2.209(7)
Fe2A P1A 2.2189(16)
Fe2A B3A 2.240(7)
B3A B7A 1.807(10)
B3A B6A 1.842(9)
B3A B4A 1.859(10)
B3A H3A 1.1200
B4A B7A 1.794(11)
B4A B8A 1.809(12)
B4A B5A 1.879(12)
B4A H4A 1.1200
B5A B8A 1.810(12)
B5A B9A 1.837(11)
B5A H5A 1.1200
B6A C10A 1.625(9)
B6A B7A 1.866(9)
B6A B9A 1.881(10)
B6A H6A 1.1200
B7A C10A 1.599(10)
B7A B8A 1.849(12)
B7A H7A 1.1200
B8A C10A 1.597(10)
B8A B9A 1.853(11)
B8A H8A 1.1200
B9A C10A 1.616(11)
B9A H9A 1.1200
C10A H10A 1.0699
C4A O4A 1.164(7)
P1A O2A 1.553(4)
P1A C11A 1.831(5)
P1A C21A 1.839(5)
C11A C12A 1.397(8)
C11A C16A 1.401(7)
C12A C13A 1.393(8)
C12A H12A 0.9500
C13A C14A 1.379(9)
C13A H13A 0.9500
C14A C15A 1.378(9)
C14A H14A 0.9500
C15A C16A 1.394(8)
C15A H15A 0.9500
C16A H16A 0.9500
C21A C26A 1.391(8)
C21A C22A 1.402(8)
C22A C23A 1.385(7)
C22A H22A 0.9500
C23A C24A 1.379(9)
C23A H23A 0.9500
C24A C25A 1.388(9)
C24A H24A 0.9500
C25A C26A 1.395(7)
C25A H25A 0.9500
C26A H26A 0.9500
N2A C31A 1.496(8)
N2A C35A 1.496(7)
N2A C33A 1.514(8)
N2A H2A 0.9300
C31A C32A 1.503(8)
C31A H31A 0.9900
C31A H31B 0.9900
C32A H32A 0.9800
C32A H32B 0.9800
C32A H32C 0.9800
C33A C34A 1.471(10)
C33A H33A 0.9900
C33A H33B 0.9900
C34A H34A 0.9800
C34A H34B 0.9800
C34A H34C 0.9800
C35A C36A 1.508(9)
C35A H35A 0.9900
C35A H35B 0.9900
C36A H36A 0.9800
C36A H36B 0.9800
C36A H36C 0.9800
C1B O1B 1.438(7)
C1B B4B 1.580(11)
C1B B5B 1.598(9)
C1B B3B 1.604(10)
C1B Fe2B 1.929(6)
O1B C2B 1.330(8)
C2B N1B 1.288(7)
C2B C3B 1.492(9)
C3B H3B1 0.9800
C3B H3B2 0.9800
C3B H3B3 0.9800
N1B Fe2B 1.950(5)
N1B H1B 0.8800
Fe2B C4B 1.737(7)
Fe2B B9B 2.150(7)
Fe2B B6B 2.169(7)
Fe2B P1B 2.225(2)
Fe2B B5B 2.240(7)
Fe2B B3B 2.253(8)
B3B B7B 1.782(13)
B3B B4B 1.853(12)
B3B B6B 1.862(11)
B3B H3B 1.1200
B4B B7B 1.780(12)
B4B B8B 1.797(11)
B4B B5B 1.857(11)
B4B H4B 1.1200
B5B B8B 1.808(11)
B5B B9B 1.822(9)
B5B H5B 1.1200
B6B C10B 1.586(10)
B6B B7B 1.846(12)
B6B B9B 1.886(10)
B6B H6B 1.1200
B7B C10B 1.612(10)
B7B B8B 1.853(12)
B7B H7B 1.1200
B8B C10B 1.595(9)
B8B B9B 1.863(10)
B8B H8B 1.1200
B9B C10B 1.610(10)
B9B H9B 1.1200
C10B H10B 1.0699
C4B O4B 1.171(7)
P1B O2B 1.538(5)
P1B C21B 1.829(6)
P1B C11B 1.841(6)
C11B C12B 1.384(8)
C11B C16B 1.399(8)
C12B C13B 1.396(9)
C12B H12B 0.9500
C13B C14B 1.373(9)
C13B H13B 0.9500
C14B C15B 1.385(9)
C14B H14B 0.9500
C15B C16B 1.377(8)
C15B H15B 0.9500
C16B H16B 0.9500
C21B C22B 1.392(9)
C21B C26B 1.401(9)
C22B C23B 1.387(8)
C22B H22B 0.9500
C23B C24B 1.375(10)
C23B H23B 0.9500
C24B C25B 1.381(10)
C24B H24B 0.9500
C25B C26B 1.393(8)
C25B H25B 0.9500
C26B H26B 0.9500
N2B C33B 1.397(12)
N2B C31B 1.542(10)
N2B C35B 1.570(11)
N2B H2B 0.929(6)
C31B C32B 1.467(11)
C31B H31C 0.9900
C31B H31D 0.9900
C32B H32D 0.9800
C32B H32E 0.9800
C32B H32F 0.9800
C33B C34B 1.498(16)
C33B H33C 0.9900
C33B H33D 0.9900
C33B H33E 1.450(12)
C33B H35F 1.385(14)
C34B H34D 0.9800
C34B H34E 0.9800
C34B H34F 0.9800
C33X H33E 1.00(3)
C33X H33F 0.95(3)
C35B C36B 1.405(13)
C35B H35C 0.9900
C35B H35D 0.9900
C36B H36D 0.9800
C36B H36E 0.9800
C36B H36F 0.9800
C35X H35E 1.01(3)
C35X H35F 0.92(3)

loop_
_geom_hbond_atom_site_label_D
_geom_hbond_atom_site_label_H
_geom_hbond_atom_site_label_A
_geom_hbond_distance_DH
_geom_hbond_distance_HA
_geom_hbond_distance_DA
_geom_hbond_angle_DHA
N1A H1A O2A 0.88 2.32 2.856(6) 119.7
N2A H2A O2A 0.93 1.68 2.597(6) 168.1
N1B H1B O2B 0.88 2.33 2.860(7) 118.6
N2B H2B O2B 0.929(6) 1.693(4) 2.575(7) 157.3(4)
